data_7152581
loop_
_publ_author_name
'Gluyas, Josef B. G.'
'Burschka, Christian'
'D\"orrich, Steffen'
'Vallet, Judith'
'Gronemeyer, Hinrich'
'Tacke, Reinhold'

_publ_section_title
;
 Disila-analogues of the synthetic retinoids EC23 and TTNN: synthesis,
 structure and biological evaluation.
;
_journal_issue 34
_journal_name_full 'Organic &amp; biomolecular chemistry'
_journal_page_first 6914
_journal_page_last 6929
_journal_paper_doi 10.1039/c2ob25989c
_journal_volume 10
_journal_year 2012
_chemical_formula_moiety 'C23 H24 O2'
_chemical_formula_sum 'C23 H24 O2'
_chemical_formula_weight 332.42
_chemical_name_systematic
;
?
;
_space_group_IT_number 14
_symmetry_cell_setting monoclinic
_symmetry_space_group_name_Hall '-P 2ybc'
_symmetry_space_group_name_H-M 'P 1 21/c 1'
_atom_sites_solution_hydrogens geom
_atom_sites_solution_primary direct
_atom_sites_solution_secondary difmap
_audit_creation_method SHELXL-97
_cell_angle_alpha 90.00
_cell_angle_beta 98.9270(10)
_cell_angle_gamma 90.00
_cell_formula_units_Z 4
_cell_length_a 20.5765(9)
_cell_length_b 11.1441(5)
_cell_length_c 8.1245(4)
_cell_measurement_reflns_used 9862
_cell_measurement_temperature 100(2)
_cell_measurement_theta_max 33.18
_cell_measurement_theta_min 2.72
_cell_volume 1840.43(15)
_computing_cell_refinement Bruker-SAINT'
_computing_data_collection Bruker-SAINT
_computing_data_reduction Bruker-SAINT'
_computing_molecular_graphics Ortep/Povray
_computing_publication_material Bruker-SHELXTL
_computing_structure_refinement 'SHELXL-97 (Sheldrick, 2008)'
_computing_structure_solution 'SHELXS-97 (Sheldrick, 2008)'
_diffrn_ambient_temperature 100(2)
_diffrn_measured_fraction_theta_full 0.962
_diffrn_measured_fraction_theta_max 0.962
_diffrn_measurement_device_type Bruker-Kappa_Apex2_CCD
_diffrn_measurement_method omega_and_phi_scans
_diffrn_radiation_monochromator MONTEL_multi_layer_optics
_diffrn_radiation_source rotating_anode
_diffrn_radiation_type MoK\a
_diffrn_radiation_wavelength 0.71073
_diffrn_reflns_av_R_equivalents 0.0313
_diffrn_reflns_av_sigmaI/netI 0.0230
_diffrn_reflns_limit_h_max 31
_diffrn_reflns_limit_h_min -31
_diffrn_reflns_limit_k_max 16
_diffrn_reflns_limit_k_min -17
_diffrn_reflns_limit_l_max 12
_diffrn_reflns_limit_l_min -9
_diffrn_reflns_number 38468
_diffrn_reflns_theta_full 33.14
_diffrn_reflns_theta_max 33.14
_diffrn_reflns_theta_min 1.00
_exptl_absorpt_coefficient_mu 0.075
_exptl_absorpt_correction_T_max .7465
_exptl_absorpt_correction_T_min .6280
_exptl_absorpt_correction_type multi-scan
_exptl_absorpt_process_details Bruker-SADABS
_exptl_crystal_colour colorless
_exptl_crystal_density_diffrn 1.200
_exptl_crystal_density_method 'not measured'
_exptl_crystal_description flat_plate
_exptl_crystal_F_000 712
_exptl_crystal_size_max .30
_exptl_crystal_size_mid .22
_exptl_crystal_size_min .10
_refine_diff_density_max 0.558
_refine_diff_density_min -0.184
_refine_diff_density_rms 0.051
_refine_ls_extinction_method none
_refine_ls_goodness_of_fit_ref 1.072
_refine_ls_hydrogen_treatment constr
_refine_ls_matrix_type full
_refine_ls_number_parameters 231
_refine_ls_number_reflns 6772
_refine_ls_number_restraints 0
_refine_ls_restrained_S_all 1.072
_refine_ls_R_factor_all 0.0553
_refine_ls_R_factor_gt 0.0422
_refine_ls_shift/su_max 0.001
_refine_ls_shift/su_mean 0.000
_refine_ls_structure_factor_coef Fsqd
_refine_ls_weighting_details 'calc w=1/[\s^2^(Fo^2^)+(0.0565P)^2^+0.5356P] where P=(Fo^2^+2Fc^2^)/3'
_refine_ls_weighting_scheme calc
_refine_ls_wR_factor_gt 0.1121
_refine_ls_wR_factor_ref 0.1216
_reflns_number_gt 5507
_reflns_number_total 6772
_reflns_threshold_expression >2sigma(I)
_cod_data_source_file c2ob25989c.txt
_cod_data_source_block glu11k
_cod_original_sg_symbol_H-M P21/c
_cod_database_code 7152581

loop_
_symmetry_equiv_pos_as_xyz
'x, y, z'
'-x, y+1/2, -z+1/2'
'-x, -y, -z'
'x, -y-1/2, z-1/2'

loop_
_atom_site_label
_atom_site_type_symbol
_atom_site_fract_x
_atom_site_fract_y
_atom_site_fract_z
_atom_site_U_iso_or_equiv
_atom_site_adp_type
_atom_site_occupancy
_atom_site_symmetry_multiplicity
_atom_site_calc_flag
_atom_site_refinement_flags
C1 C 0.62420(5) -0.06038(9) 0.47594(11) 0.02171(17) Uani 1 1 d .
H1A H 0.6120 0.0194 0.4306 0.033 Uiso 1 1 calc R
H1B H 0.5889 -0.1174 0.4373 0.033 Uiso 1 1 calc R
H1C H 0.6648 -0.0866 0.4379 0.033 Uiso 1 1 calc R
C2 C 0.65644(5) -0.17939(8) 0.73640(12) 0.02212(17) Uani 1 1 d .
H2A H 0.6979 -0.2020 0.6995 0.033 Uiso 1 1 calc R
H2B H 0.6224 -0.2384 0.6956 0.033 Uiso 1 1 calc R
H2C H 0.6626 -0.1771 0.8584 0.033 Uiso 1 1 calc R
C3 C 0.54586(5) 0.19667(8) 0.84853(11) 0.02055(17) Uani 1 1 d .
H3A H 0.5622 0.2581 0.9310 0.031 Uiso 1 1 calc R
H3B H 0.5022 0.1700 0.8668 0.031 Uiso 1 1 calc R
H3C H 0.5430 0.2304 0.7362 0.031 Uiso 1 1 calc R
C4 C 0.59886(5) 0.03949(9) 1.04487(11) 0.02049(17) Uani 1 1 d .
H4A H 0.6257 -0.0335 1.0542 0.031 Uiso 1 1 calc R
H4B H 0.5549 0.0206 1.0696 0.031 Uiso 1 1 calc R
H4C H 0.6196 0.0995 1.1243 0.031 Uiso 1 1 calc R
C5 C 0.66148(4) 0.12269(7) 0.83378(10) 0.01434(14) Uani 1 1 d .
C6 C 0.68604(4) 0.03948(7) 0.73083(9) 0.01385(14) Uani 1 1 d .
C7 C 0.75043(4) 0.04795(8) 0.69858(10) 0.01557(15) Uani 1 1 d .
H7 H 0.7675 -0.0105 0.6317 0.019 Uiso 1 1 calc R
C8 C 0.78956(4) 0.14431(8) 0.76659(10) 0.01643(15) Uani 1 1 d .
C9 C 0.76390(4) 0.22962(8) 0.86682(11) 0.01809(16) Uani 1 1 d .
H9 H 0.7903 0.2956 0.9106 0.022 Uiso 1 1 calc R
C10 C 0.70026(4) 0.21814(8) 0.90238(10) 0.01745(16) Uani 1 1 d .
H10 H 0.6834 0.2746 0.9725 0.021 Uiso 1 1 calc R
C11 C 0.85504(4) 0.16110(8) 0.73122(11) 0.01884(16) Uani 1 1 d .
C12 C 0.90889(4) 0.18387(8) 0.69833(11) 0.01955(16) Uani 1 1 d .
C13 C 0.97125(4) 0.21484(8) 0.65232(10) 0.01727(16) Uani 1 1 d .
C14 C 1.01560(4) 0.12558(8) 0.62143(11) 0.02013(17) Uani 1 1 d .
H14 H 1.0055 0.0436 0.6372 0.024 Uiso 1 1 calc R
C15 C 1.07439(4) 0.15602(9) 0.56777(11) 0.01994(16) Uani 1 1 d .
H15 H 1.1039 0.0948 0.5450 0.024 Uiso 1 1 calc R
C16 C 1.09011(4) 0.27603(8) 0.54735(10) 0.01718(15) Uani 1 1 d .
C17 C 1.04696(4) 0.36582(8) 0.58309(12) 0.02014(17) Uani 1 1 d .
H17 H 1.0582 0.4478 0.5726 0.024 Uiso 1 1 calc R
C18 C 0.98771(4) 0.33540(8) 0.63395(12) 0.02048(17) Uani 1 1 d .
H18 H 0.9582 0.3967 0.6564 0.025 Uiso 1 1 calc R
C19 C 1.15214(4) 0.30418(9) 0.48173(11) 0.01932(16) Uani 1 1 d .
C20 C 1.21214(5) 0.45376(10) 0.36557(13) 0.0278(2) Uani 1 1 d .
H20A H 1.2518 0.4398 0.4469 0.042 Uiso 1 1 calc R
H20B H 1.2093 0.5390 0.3354 0.042 Uiso 1 1 calc R
H20C H 1.2141 0.4055 0.2657 0.042 Uiso 1 1 calc R
C01 C 0.63506(4) -0.05501(7) 0.66701(10) 0.01515(15) Uani 1 1 d .
C02 C 0.59320(4) 0.08955(8) 0.86666(10) 0.01537(15) Uani 1 1 d .
C03 C 0.57231(4) -0.00778(8) 0.73164(11) 0.01972(16) Uani 1 1 d .
H22A H 0.5414 0.0270 0.6383 0.024 Uiso 1 1 calc R
H22B H 0.5498 -0.0747 0.7799 0.024 Uiso 1 1 calc R
O1 O 1.19459(4) 0.23146(7) 0.46719(10) 0.02840(16) Uani 1 1 d .
O2 O 1.15481(3) 0.41989(7) 0.43749(9) 0.02276(14) Uani 1 1 d .

loop_
_atom_site_aniso_label
_atom_site_aniso_U_11
_atom_site_aniso_U_22
_atom_site_aniso_U_33
_atom_site_aniso_U_23
_atom_site_aniso_U_13
_atom_site_aniso_U_12
C1 0.0279(4) 0.0208(4) 0.0159(3) -0.0038(3) 0.0017(3) -0.0022(3)
C2 0.0249(4) 0.0138(4) 0.0274(4) 0.0027(3) 0.0031(3) -0.0019(3)
C3 0.0204(4) 0.0197(4) 0.0224(4) 0.0016(3) 0.0058(3) 0.0029(3)
C4 0.0216(4) 0.0231(4) 0.0177(4) 0.0041(3) 0.0057(3) -0.0010(3)
C5 0.0168(3) 0.0140(3) 0.0124(3) 0.0001(3) 0.0030(3) -0.0008(3)
C6 0.0169(3) 0.0121(3) 0.0126(3) 0.0006(2) 0.0027(3) -0.0008(3)
C7 0.0174(3) 0.0153(4) 0.0146(3) 0.0007(3) 0.0042(3) 0.0000(3)
C8 0.0170(3) 0.0179(4) 0.0145(3) 0.0019(3) 0.0029(3) -0.0016(3)
C9 0.0197(4) 0.0176(4) 0.0169(3) -0.0014(3) 0.0028(3) -0.0047(3)
C10 0.0207(4) 0.0157(4) 0.0165(3) -0.0030(3) 0.0045(3) -0.0019(3)
C11 0.0188(4) 0.0203(4) 0.0174(3) 0.0014(3) 0.0026(3) -0.0025(3)
C12 0.0193(4) 0.0211(4) 0.0182(4) 0.0004(3) 0.0027(3) -0.0029(3)
C13 0.0165(3) 0.0192(4) 0.0160(3) -0.0001(3) 0.0024(3) -0.0029(3)
C14 0.0205(4) 0.0170(4) 0.0233(4) 0.0021(3) 0.0047(3) -0.0023(3)
C15 0.0191(4) 0.0185(4) 0.0228(4) 0.0012(3) 0.0051(3) 0.0005(3)
C16 0.0157(3) 0.0195(4) 0.0163(3) 0.0000(3) 0.0022(3) -0.0017(3)
C17 0.0195(4) 0.0164(4) 0.0253(4) -0.0008(3) 0.0059(3) -0.0030(3)
C18 0.0192(4) 0.0183(4) 0.0250(4) -0.0016(3) 0.0068(3) -0.0007(3)
C19 0.0168(4) 0.0231(4) 0.0179(3) -0.0006(3) 0.0025(3) -0.0031(3)
C20 0.0253(4) 0.0341(5) 0.0255(4) -0.0006(4) 0.0088(4) -0.0123(4)
C01 0.0173(3) 0.0130(3) 0.0153(3) -0.0012(3) 0.0030(3) -0.0014(3)
C02 0.0168(3) 0.0152(4) 0.0147(3) -0.0007(3) 0.0042(3) -0.0008(3)
C03 0.0166(3) 0.0209(4) 0.0219(4) -0.0061(3) 0.0037(3) -0.0028(3)
O1 0.0210(3) 0.0307(4) 0.0355(4) 0.0025(3) 0.0106(3) 0.0027(3)
O2 0.0212(3) 0.0231(3) 0.0251(3) -0.0001(3) 0.0072(2) -0.0069(2)

loop_
_atom_type_symbol
_atom_type_description
_atom_type_scat_dispersion_real
_atom_type_scat_dispersion_imag
_atom_type_scat_source
C C 0.0033 0.0016 'International Tables Vol C Tables 4.2.6.8 and 6.1.1.4'
H H 0.0000 0.0000 'International Tables Vol C Tables 4.2.6.8 and 6.1.1.4'
O O 0.0106 0.0060 'International Tables Vol C Tables 4.2.6.8 and 6.1.1.4'

loop_
_geom_angle_atom_site_label_1
_geom_angle_atom_site_label_2
_geom_angle_atom_site_label_3
_geom_angle
C01 C1 H1A 109.5
C01 C1 H1B 109.5
H1A C1 H1B 109.5
C01 C1 H1C 109.5
H1A C1 H1C 109.5
H1B C1 H1C 109.5
C01 C2 H2A 109.5
C01 C2 H2B 109.5
H2A C2 H2B 109.5
C01 C2 H2C 109.5
H2A C2 H2C 109.5
H2B C2 H2C 109.5
C02 C3 H3A 109.5
C02 C3 H3B 109.5
H3A C3 H3B 109.5
C02 C3 H3C 109.5
H3A C3 H3C 109.5
H3B C3 H3C 109.5
C02 C4 H4A 109.5
C02 C4 H4B 109.5
H4A C4 H4B 109.5
C02 C4 H4C 109.5
H4A C4 H4C 109.5
H4B C4 H4C 109.5
C10 C5 C6 120.61(8)
C10 C5 C02 127.19(7)
C6 C5 C02 112.06(7)
C7 C6 C5 120.75(7)
C7 C6 C01 127.52(7)
C5 C6 C01 111.72(7)
C6 C7 C8 118.83(8)
C6 C7 H7 120.6
C8 C7 H7 120.6
C7 C8 C9 120.07(8)
C7 C8 C11 121.40(8)
C9 C8 C11 118.49(8)
C10 C9 C8 120.56(8)
C10 C9 H9 119.7
C8 C9 H9 119.7
C9 C10 C5 119.12(8)
C9 C10 H10 120.4
C5 C10 H10 120.4
C12 C11 C8 175.16(10)
C11 C12 C13 177.01(10)
C14 C13 C18 119.24(8)
C14 C13 C12 120.73(8)
C18 C13 C12 120.02(8)
C15 C14 C13 120.42(8)
C15 C14 H14 119.8
C13 C14 H14 119.8
C14 C15 C16 120.11(8)
C14 C15 H15 119.9
C16 C15 H15 119.9
C15 C16 C17 119.74(8)
C15 C16 C19 118.20(8)
C17 C16 C19 122.02(8)
C18 C17 C16 120.16(8)
C18 C17 H17 119.9
C16 C17 H17 119.9
C17 C18 C13 120.28(8)
C17 C18 H18 119.9
C13 C18 H18 119.9
O1 C19 O2 123.84(8)
O1 C19 C16 124.38(9)
O2 C19 C16 111.77(8)
O2 C20 H20A 109.5
O2 C20 H20B 109.5
H20A C20 H20B 109.5
O2 C20 H20C 109.5
H20A C20 H20C 109.5
H20B C20 H20C 109.5
C6 C01 C2 110.92(7)
C6 C01 C1 110.89(7)
C2 C01 C1 108.95(7)
C6 C01 C03 102.42(6)
C2 C01 C03 112.73(7)
C1 C01 C03 110.83(7)
C5 C02 C3 112.69(7)
C5 C02 C4 108.49(7)
C3 C02 C4 109.07(7)
C5 C02 C03 102.00(6)
C3 C02 C03 111.92(7)
C4 C02 C03 112.52(7)
C02 C03 C01 108.68(7)
C02 C03 H22A 110.0
C01 C03 H22A 110.0
C02 C03 H22B 110.0
C01 C03 H22B 110.0
H22A C03 H22B 108.3
C19 O2 C20 115.41(8)

loop_
_geom_bond_atom_site_label_1
_geom_bond_atom_site_label_2
_geom_bond_distance
C1 C01 1.5348(12)
C1 H1A 0.9800
C1 H1B 0.9800
C1 H1C 0.9800
C2 C01 1.5348(12)
C2 H2A 0.9800
C2 H2B 0.9800
C2 H2C 0.9800
C3 C02 1.5334(12)
C3 H3A 0.9800
C3 H3B 0.9800
C3 H3C 0.9800
C4 C02 1.5391(12)
C4 H4A 0.9800
C4 H4B 0.9800
C4 H4C 0.9800
C5 C10 1.3931(12)
C5 C6 1.3949(11)
C5 C02 1.5159(11)
C6 C7 1.3931(11)
C6 C01 1.5196(11)
C7 C8 1.4031(12)
C7 H7 0.9500
C8 C9 1.4069(12)
C8 C11 1.4328(12)
C9 C10 1.3899(12)
C9 H9 0.9500
C10 H10 0.9500
C11 C12 1.2064(12)
C12 C13 1.4334(12)
C13 C14 1.3987(13)
C13 C18 1.3992(13)
C14 C15 1.3899(12)
C14 H14 0.9500
C15 C16 1.3919(13)
C15 H15 0.9500
C16 C17 1.3979(13)
C16 C19 1.4909(12)
C17 C18 1.3887(12)
C17 H17 0.9500
C18 H18 0.9500
C19 O1 1.2106(12)
C19 O2 1.3420(12)
C20 O2 1.4454(11)
C20 H20A 0.9800
C20 H20B 0.9800
C20 H20C 0.9800
C01 C03 1.5589(12)
C02 C03 1.5551(12)
C03 H22A 0.9900
C03 H22B 0.9900

loop_
_geom_torsion_atom_site_label_1
_geom_torsion_atom_site_label_2
_geom_torsion_atom_site_label_3
_geom_torsion_atom_site_label_4
_geom_torsion
C10 C5 C6 C7 1.98(12)
C02 C5 C6 C7 -173.98(7)
C10 C5 C6 C01 -178.70(7)
C02 C5 C6 C01 5.34(10)
C5 C6 C7 C8 -2.30(12)
C01 C6 C7 C8 178.49(8)
C6 C7 C8 C9 0.65(12)
C6 C7 C8 C11 -176.92(8)
C7 C8 C9 C10 1.36(13)
C11 C8 C9 C10 179.00(8)
C8 C9 C10 C5 -1.71(13)
C6 C5 C10 C9 0.06(12)
C02 C5 C10 C9 175.35(8)
C7 C8 C11 C12 129.0(11)
C9 C8 C11 C12 -48.6(11)
C8 C11 C12 C13 -36(3)
C11 C12 C13 C14 -127.2(19)
C11 C12 C13 C18 51(2)
C18 C13 C14 C15 -2.11(13)
C12 C13 C14 C15 176.36(8)
C13 C14 C15 C16 1.20(14)
C14 C15 C16 C17 0.84(13)
C14 C15 C16 C19 -177.09(8)
C15 C16 C17 C18 -1.94(13)
C19 C16 C17 C18 175.91(8)
C16 C17 C18 C13 1.01(14)
C14 C13 C18 C17 1.00(13)
C12 C13 C18 C17 -177.48(8)
C15 C16 C19 O1 -11.09(13)
C17 C16 C19 O1 171.04(9)
C15 C16 C19 O2 167.74(8)
C17 C16 C19 O2 -10.14(12)
C7 C6 C01 C2 64.92(11)
C5 C6 C01 C2 -114.35(8)
C7 C6 C01 C1 -56.28(11)
C5 C6 C01 C1 124.45(8)
C7 C6 C01 C03 -174.56(8)
C5 C6 C01 C03 6.17(9)
C10 C5 C02 C3 49.91(11)
C6 C5 C02 C3 -134.46(8)
C10 C5 C02 C4 -70.97(11)
C6 C5 C02 C4 104.66(8)
C10 C5 C02 C03 170.08(8)
C6 C5 C02 C03 -14.29(9)
C5 C02 C03 C01 17.77(9)
C3 C02 C03 C01 138.48(7)
C4 C02 C03 C01 -98.28(8)
C6 C01 C03 C02 -15.02(9)
C2 C01 C03 C02 104.24(8)
C1 C01 C03 C02 -133.34(8)
O1 C19 O2 C20 1.44(13)
C16 C19 O2 C20 -177.40(7)
